data_4308425
loop_
_publ_author_name
'Gao, Jian'
'Reibenspies, Joseph H.'
'Zingaro, Ralph A.'
'Woolley, F. Ross'
'Martell, Arthur E.'
'Clearfield, Abraham'

_publ_section_title
;
 Novel Chiral "Calixsalen" Macrocycle and Chiral Robson-type
 Macrocyclic Complexes
;
_journal_coden_ASTM INOCAJ
_journal_issue 2
_journal_name_full 'Inorganic Chemistry'
_journal_page_first 232
_journal_page_last 241
_journal_paper_doi 10.1021/ic049181m
_journal_volume 44
_journal_year 2005
_chemical_formula_sum 'C68 H91 Cl4 Co4 N8 O30'
_chemical_formula_weight 1878.01
_space_group_IT_number 19
_symmetry_cell_setting orthorhombic
_symmetry_space_group_name_Hall 'P 2ac 2ab'
_symmetry_space_group_name_H-M 'P 21 21 21'
_atom_sites_solution_hydrogens geom
_atom_sites_solution_primary direct
_atom_sites_solution_secondary difmap
_audit_creation_method SHELXL-97
_cell_angle_alpha 90.000(5)
_cell_angle_beta 90.000(5)
_cell_angle_gamma 90.000(5)
_cell_formula_units_Z 4
_cell_length_a 16.970(5)
_cell_length_b 19.821(5)
_cell_length_c 23.093(5)
_cell_measurement_reflns_used 1385
_cell_measurement_temperature 110(2)
_cell_measurement_theta_max 26.71
_cell_measurement_theta_min 2.23
_cell_volume 7768(3)
_computing_cell_refinement 'Bruker SMART'
_computing_data_collection 'Bruker SMART'
_computing_data_reduction 'Bruker SAINT'
_computing_molecular_graphics 'Bruker SHELXTL'
_computing_publication_material 'Bruker SHELXTL'
_computing_structure_refinement 'SHELXL-97 (Sheldrick, 1997)'
_computing_structure_solution 'SHELXS-97 (Sheldrick, 1990)'
_diffrn_ambient_temperature 110(2)
_diffrn_measured_fraction_theta_full 0.988
_diffrn_measured_fraction_theta_max 0.988
_diffrn_measurement_device_type 'CCD area detector'
_diffrn_measurement_method 'phi and omega scans'
_diffrn_radiation_monochromator graphite
_diffrn_radiation_source 'fine-focus sealed tube'
_diffrn_radiation_type MoK\a
_diffrn_radiation_wavelength 0.71073
_diffrn_reflns_av_R_equivalents 0.3445
_diffrn_reflns_av_sigmaI/netI 0.4737
_diffrn_reflns_limit_h_max 20
_diffrn_reflns_limit_h_min -15
_diffrn_reflns_limit_k_max 23
_diffrn_reflns_limit_k_min -23
_diffrn_reflns_limit_l_max 25
_diffrn_reflns_limit_l_min -27
_diffrn_reflns_number 41588
_diffrn_reflns_theta_full 25.00
_diffrn_reflns_theta_max 25.00
_diffrn_reflns_theta_min 2.04
_exptl_absorpt_coefficient_mu 1.067
_exptl_absorpt_correction_T_max 0.9008
_exptl_absorpt_correction_T_min 0.8149
_exptl_absorpt_correction_type multi-scan
_exptl_absorpt_process_details sadabs
_exptl_crystal_colour RED
_exptl_crystal_density_diffrn 1.606
_exptl_crystal_density_meas 0
_exptl_crystal_density_method 'not measured'
_exptl_crystal_description PLATE
_exptl_crystal_F_000 3884
_exptl_crystal_size_max 0.20
_exptl_crystal_size_mid 0.20
_exptl_crystal_size_min 0.10
_refine_diff_density_max 0.741
_refine_diff_density_min -0.999
_refine_diff_density_rms 0.128
_refine_ls_abs_structure_details 'Flack H D (1983), Acta Cryst. A39, 876-881'
_refine_ls_abs_structure_Flack -0.03(4)
_refine_ls_extinction_coef 0.0365(13)
_refine_ls_extinction_expression Fc^*^=kFc[1+0.001xFc^2^\l^3^/sin(2\q)]^-1/4^
_refine_ls_extinction_method SHELXL
_refine_ls_goodness_of_fit_ref 1.064
_refine_ls_hydrogen_treatment mixed
_refine_ls_matrix_type full
_refine_ls_number_parameters 1004
_refine_ls_number_reflns 13474
_refine_ls_number_restraints 630
_refine_ls_restrained_S_all 1.068
_refine_ls_R_factor_all 0.3157
_refine_ls_R_factor_gt 0.0887
_refine_ls_shift/su_max 0.171
_refine_ls_shift/su_mean 0.002
_refine_ls_structure_factor_coef Fsqd
_refine_ls_weighting_details 'calc w=1/[\s^2^(Fo^2^)+(0.0500P)^2^+0.0000P] where P=(Fo^2^+2Fc^2^)/3'
_refine_ls_weighting_scheme calc
_refine_ls_wR_factor_gt 0.1694
_refine_ls_wR_factor_ref 0.2350
_reflns_number_gt 3938
_reflns_number_total 13474
_reflns_threshold_expression >2sigma(I)
_cod_data_source_file ic049181msi20040623_010730.cif
_cod_data_source_block am168
_cod_depositor_comments
;
The following automatic conversions were performed:
'_symmetry_cell_setting' value 'Orthorhombic' changed to 'orthorhombic'
according to '/home/saulius/struct/CIF-dictionaries/cif_core.dic'
dictionary named 'cif_core.dic' version 2.4.1 from 2010-06-29.

Automatic conversion script
Id: cif_fix_enum 1527 2010-12-29 10:47:43Z saulius 
;
_cod_database_code 4308425

loop_
_symmetry_equiv_pos_as_xyz
'x, y, z'
'-x+1/2, -y, z+1/2'
'x+1/2, -y+1/2, -z'
'-x, y+1/2, -z+1/2'

loop_
_atom_site_label
_atom_site_type_symbol
_atom_site_fract_x
_atom_site_fract_y
_atom_site_fract_z
_atom_site_U_iso_or_equiv
_atom_site_adp_type
_atom_site_occupancy
_atom_site_symmetry_multiplicity
_atom_site_calc_flag
_atom_site_refinement_flags
_atom_site_disorder_assembly
_atom_site_disorder_group
Co1 Co 0.16234(15) 0.73153(12) 0.33260(11) 0.0429(8) Uani 1 1 d . . .
Co2 Co 0.32808(15) 0.72392(12) 0.33462(11) 0.0427(8) Uani 1 1 d . . .
Co3 Co 0.32571(15) 0.70958(13) 0.17616(12) 0.0449(8) Uani 1 1 d . . .
Co4 Co 0.16028(15) 0.70613(13) 0.17490(11) 0.0454(8) Uani 1 1 d . . .
Cl3 Cl 0.5344(4) 0.0014(3) 0.2230(3) 0.0711(17) Uani 1 1 d U . .
Cl4 Cl 0.4711(4) 0.9250(3) 0.4665(3) 0.0735(16) Uani 1 1 d U . .
Cl5 Cl 0.4679(5) 0.0697(4) 0.9666(3) 0.094(2) Uani 1 1 d U . .
Cl6 Cl 0.5233(4) 0.9892(3) 0.7200(3) 0.0691(16) Uani 1 1 d U . .
O1 O 0.3477(6) 0.6920(6) 0.2584(5) 0.043(3) Uani 1 1 d . . .
H1A H 0.3802 0.6531 0.2610 0.052 Uiso 1 1 calc R . .
O2 O 0.1401(6) 0.6975(5) 0.2563(5) 0.038(3) Uani 1 1 d . . .
H2A H 0.1040 0.6612 0.2609 0.046 Uiso 1 1 calc R . .
O3 O 0.2496(7) 0.7814(4) 0.3085(3) 0.0364(19) Uani 1 1 d U . .
O4 O 0.2391(7) 0.6659(4) 0.3426(3) 0.040(2) Uani 1 1 d U . .
O5 O 0.2418(8) 0.7698(5) 0.1902(3) 0.046(2) Uani 1 1 d U . .
O6 O 0.2452(8) 0.6445(4) 0.1794(3) 0.040(2) Uani 1 1 d U . .
O7 O 0.1781(7) 0.7664(6) 0.4072(5) 0.055(3) Uani 1 1 d U . .
O8 O 0.3128(8) 0.7523(7) 0.4119(5) 0.058(3) Uani 1 1 d U . .
O10 O 0.3121(9) 0.7234(7) 0.0977(6) 0.071(3) Uani 1 1 d U . .
O11 O 0.1757(8) 0.7157(7) 0.0956(6) 0.068(3) Uani 1 1 d U . .
O13 O 0.4681(9) 0.0468(7) 0.2306(6) 0.086(4) Uani 1 1 d U . .
O14 O 0.5315(9) -0.0280(7) 0.1668(7) 0.089(4) Uani 1 1 d U . .
O15 O 0.6065(8) 0.0401(7) 0.2290(6) 0.075(4) Uani 1 1 d U . .
O16 O 0.5325(9) -0.0503(7) 0.2652(7) 0.090(4) Uani 1 1 d U . .
O17 O 0.4528(9) 0.9537(7) 0.5208(5) 0.086(4) Uani 1 1 d U . .
O18 O 0.4090(10) 0.8800(8) 0.4479(6) 0.100(4) Uani 1 1 d U . .
O19 O 0.4797(9) 0.9771(8) 0.4250(7) 0.101(4) Uani 1 1 d U . .
O20 O 0.5410(10) 0.8827(8) 0.4719(6) 0.097(4) Uani 1 1 d U . .
O21 O 0.4547(11) 0.1436(10) 0.9577(7) 0.131(5) Uani 1 1 d U . .
O22 O 0.4595(10) 0.0400(9) 0.9104(6) 0.105(4) Uani 1 1 d U . .
O23 O 0.5439(11) 0.0691(9) 0.9873(7) 0.117(4) Uani 1 1 d U . .
O24 O 0.4084(10) 0.0525(9) 1.0079(6) 0.110(4) Uani 1 1 d U . .
O25 O 0.5264(9) 1.0278(8) 0.6666(7) 0.088(4) Uani 1 1 d U . .
O26 O 0.5257(9) 1.0280(7) 0.7701(7) 0.091(4) Uani 1 1 d U . .
O27 O 0.5882(8) 0.9447(7) 0.7232(5) 0.065(3) Uani 1 1 d U . .
O28 O 0.4504(9) 0.9492(8) 0.7191(7) 0.095(4) Uani 1 1 d U . .
N1 N 0.0912(8) 0.8001(7) 0.3180(6) 0.042(2) Uani 1 1 d U . .
N2 N 0.0836(9) 0.6821(8) 0.3652(6) 0.048(2) Uani 1 1 d U . .
N3 N 0.4011(9) 0.6626(8) 0.3627(7) 0.050(2) Uani 1 1 d U . .
N4 N 0.4074(8) 0.7850(7) 0.3310(6) 0.045(2) Uani 1 1 d U . .
N5 N 0.0830(9) 0.7679(8) 0.1660(6) 0.055(2) Uani 1 1 d U . .
N6 N 0.0849(9) 0.6390(8) 0.1593(6) 0.052(2) Uani 1 1 d U . .
N7 N 0.4048(9) 0.6517(8) 0.1564(6) 0.050(2) Uani 1 1 d U . .
N8 N 0.3993(8) 0.7772(8) 0.1756(6) 0.053(2) Uani 1 1 d U . .
C1 C 0.2525(13) 0.8484(7) 0.3084(5) 0.0392(19) Uani 1 1 d U . .
C2 C 0.3247(10) 0.8813(9) 0.3050(8) 0.042(2) Uani 1 1 d U . .
C3 C 0.3318(11) 0.9529(9) 0.2935(7) 0.047(2) Uani 1 1 d U . .
H3A H 0.3820 0.9742 0.2926 0.057 Uiso 1 1 calc R . .
C4 C 0.2650(11) 0.9888(8) 0.2840(6) 0.049(2) Uani 1 1 d U . .
C5 C 0.1924(10) 0.9574(9) 0.2893(7) 0.045(2) Uani 1 1 d U . .
H5A H 0.1462 0.9838 0.2843 0.054 Uiso 1 1 calc R . .
C6 C 0.1836(10) 0.8871(9) 0.3017(8) 0.041(2) Uani 1 1 d U . .
C7 C 0.2719(10) 1.0614(7) 0.2659(7) 0.057(4) Uani 1 1 d U . .
H7A H 0.3277 1.0736 0.2626 0.086 Uiso 1 1 calc R . .
H7B H 0.2466 1.0902 0.2950 0.086 Uiso 1 1 calc R . .
H7C H 0.2459 1.0678 0.2284 0.086 Uiso 1 1 calc R . .
C8 C 0.1103(10) 0.8599(9) 0.3071(7) 0.043(2) Uani 1 1 d U . .
H8A H 0.0678 0.8904 0.3020 0.051 Uiso 1 1 calc R . .
C9 C 0.0092(9) 0.7700(8) 0.3199(7) 0.046(2) Uani 1 1 d U . .
H9A H 0.0024 0.7425 0.2840 0.055 Uiso 1 1 calc R . .
C10 C 0.0073(9) 0.7234(9) 0.3689(7) 0.049(2) Uani 1 1 d U . .
H10A H 0.0098 0.7509 0.4051 0.059 Uiso 1 1 calc R . .
C11 C -0.0698(10) 0.6818(9) 0.3708(8) 0.051(3) Uani 1 1 d U . .
H11A H -0.0695 0.6501 0.4038 0.061 Uiso 1 1 calc R . .
H11B H -0.0769 0.6560 0.3345 0.061 Uiso 1 1 calc R . .
C12 C -0.1371(10) 0.7365(9) 0.3781(7) 0.053(3) Uani 1 1 d U . .
H12A H -0.1890 0.7141 0.3820 0.064 Uiso 1 1 calc R . .
H12B H -0.1275 0.7640 0.4132 0.064 Uiso 1 1 calc R . .
C13 C -0.1357(10) 0.7822(8) 0.3228(7) 0.052(3) Uani 1 1 d U . .
H13A H -0.1405 0.7541 0.2876 0.063 Uiso 1 1 calc R . .
H13B H -0.1804 0.8143 0.3237 0.063 Uiso 1 1 calc R . .
C14 C -0.0587(9) 0.8202(8) 0.3221(7) 0.049(3) Uani 1 1 d U . .
H14A H -0.0543 0.8484 0.3573 0.058 Uiso 1 1 calc R . .
H14B H -0.0566 0.8501 0.2879 0.058 Uiso 1 1 calc R . .
C15 C 0.0883(11) 0.6250(10) 0.3863(7) 0.047(3) Uani 1 1 d U . .
H15A H 0.0409 0.6024 0.3964 0.057 Uiso 1 1 calc R . .
C16 C 0.1637(11) 0.5898(9) 0.3968(7) 0.047(2) Uani 1 1 d U . .
C17 C 0.2364(11) 0.6148(7) 0.3798(6) 0.044(2) Uani 1 1 d U . .
C18 C 0.3078(11) 0.5805(9) 0.3984(8) 0.049(2) Uani 1 1 d U . .
C19 C 0.3038(11) 0.5224(9) 0.4331(8) 0.053(3) Uani 1 1 d U . .
C20 C 0.2307(12) 0.4956(8) 0.4465(6) 0.054(3) Uani 1 1 d U . .
C21 C 0.1626(11) 0.5287(9) 0.4304(7) 0.051(3) Uani 1 1 d U . .
H21A H 0.1133 0.5105 0.4418 0.061 Uiso 1 1 calc R . .
C22 C 0.2283(11) 0.4248(7) 0.4755(6) 0.057(4) Uani 1 1 d U . .
H22A H 0.1736 0.4130 0.4846 0.086 Uiso 1 1 calc R . .
H22B H 0.2594 0.4257 0.5112 0.086 Uiso 1 1 calc R . .
H22C H 0.2503 0.3912 0.4489 0.086 Uiso 1 1 calc R . .
C23 C 0.3861(11) 0.6082(9) 0.3878(8) 0.049(3) Uani 1 1 d U . .
H23A H 0.4297 0.5825 0.4012 0.059 Uiso 1 1 calc R . .
C24 C 0.4841(11) 0.6844(9) 0.3509(8) 0.052(2) Uani 1 1 d U . .
H24A H 0.4942 0.6756 0.3089 0.063 Uiso 1 1 calc R . .
C25 C 0.4829(10) 0.7586(8) 0.3584(8) 0.050(2) Uani 1 1 d U . .
H25A H 0.4788 0.7674 0.4009 0.061 Uiso 1 1 calc R . .
C26 C 0.5579(10) 0.7906(9) 0.3383(8) 0.054(3) Uani 1 1 d U . .
H26A H 0.5626 0.7865 0.2958 0.065 Uiso 1 1 calc R . .
H26B H 0.5581 0.8392 0.3484 0.065 Uiso 1 1 calc R . .
C27 C 0.6254(11) 0.7559(9) 0.3671(8) 0.058(3) Uani 1 1 d U . .
H27A H 0.6751 0.7753 0.3520 0.070 Uiso 1 1 calc R . .
H27B H 0.6232 0.7656 0.4091 0.070 Uiso 1 1 calc R . .
C28 C 0.6279(11) 0.6820(9) 0.3591(8) 0.059(3) Uani 1 1 d U . .
H28A H 0.6748 0.6631 0.3787 0.070 Uiso 1 1 calc R . .
H28B H 0.6316 0.6711 0.3173 0.070 Uiso 1 1 calc R . .
C29 C 0.5518(10) 0.6502(9) 0.3849(8) 0.057(3) Uani 1 1 d U . .
H29A H 0.5512 0.6007 0.3791 0.068 Uiso 1 1 calc R . .
H29B H 0.5476 0.6599 0.4269 0.068 Uiso 1 1 calc R . .
C30 C 0.4014(10) 0.8499(9) 0.3187(7) 0.044(2) Uani 1 1 d U . .
H30A H 0.4476 0.8770 0.3186 0.053 Uiso 1 1 calc R . .
C31 C 0.2369(11) 0.8328(8) 0.1694(6) 0.048(2) Uani 1 1 d U . .
C32 C 0.1687(12) 0.8656(10) 0.1558(8) 0.054(2) Uani 1 1 d U . .
C33 C 0.1644(11) 0.9344(10) 0.1375(8) 0.057(3) Uani 1 1 d U . .
H33A H 0.1153 0.9562 0.1308 0.069 Uiso 1 1 calc R . .
C34 C 0.2381(13) 0.9687(8) 0.1298(6) 0.060(3) Uani 1 1 d U . .
C35 C 0.3074(11) 0.9367(10) 0.1415(8) 0.056(3) Uani 1 1 d U . .
H35A H 0.3553 0.9610 0.1372 0.068 Uiso 1 1 calc R . .
C36 C 0.3111(11) 0.8672(10) 0.1602(8) 0.052(2) Uani 1 1 d U . .
C37 C 0.2344(14) 1.0396(8) 0.1074(7) 0.074(4) Uani 1 1 d U . .
H37A H 0.1793 1.0527 0.1017 0.110 Uiso 1 1 calc R . .
H37B H 0.2626 1.0424 0.0704 0.110 Uiso 1 1 calc R . .
H37C H 0.2590 1.0702 0.1355 0.110 Uiso 1 1 calc R . .
C38 C 0.0928(11) 0.8335(11) 0.1590(7) 0.055(3) Uani 1 1 d U . .
H38A H 0.0472 0.8610 0.1558 0.066 Uiso 1 1 calc R . .
C39 C 0.0051(10) 0.7370(9) 0.1454(8) 0.057(2) Uani 1 1 d U . .
H39A H 0.0078 0.7321 0.1024 0.068 Uiso 1 1 calc R . .
C40 C 0.0019(10) 0.6694(9) 0.1707(8) 0.056(2) Uani 1 1 d U . .
H40A H -0.0067 0.6733 0.2134 0.067 Uiso 1 1 calc R . .
C41 C -0.0675(11) 0.6270(10) 0.1431(8) 0.062(3) Uani 1 1 d U . .
H41A H -0.0615 0.6242 0.1005 0.074 Uiso 1 1 calc R . .
H41B H -0.0682 0.5806 0.1592 0.074 Uiso 1 1 calc R . .
C42 C -0.1418(11) 0.6641(10) 0.1589(8) 0.065(3) Uani 1 1 d U . .
H42A H -0.1879 0.6411 0.1416 0.078 Uiso 1 1 calc R . .
H42B H -0.1485 0.6642 0.2015 0.078 Uiso 1 1 calc R . .
C43 C -0.1376(11) 0.7357(10) 0.1371(8) 0.062(3) Uani 1 1 d U . .
H43A H -0.1352 0.7350 0.0942 0.075 Uiso 1 1 calc R . .
H43B H -0.1864 0.7597 0.1484 0.075 Uiso 1 1 calc R . .
C44 C -0.0681(10) 0.7740(10) 0.1597(8) 0.059(3) Uani 1 1 d U . .
H44A H -0.0666 0.8195 0.1421 0.071 Uiso 1 1 calc R . .
H44B H -0.0726 0.7792 0.2022 0.071 Uiso 1 1 calc R . .
C45 C 0.0982(11) 0.5799(11) 0.1437(8) 0.051(3) Uani 1 1 d U . .
H45A H 0.0546 0.5509 0.1369 0.061 Uiso 1 1 calc R . .
C46 C 0.1780(12) 0.5530(10) 0.1355(8) 0.049(2) Uani 1 1 d U . .
C47 C 0.2451(14) 0.5860(7) 0.1499(5) 0.047(2) Uani 1 1 d U . .
C48 C 0.3206(11) 0.5562(10) 0.1340(9) 0.050(2) Uani 1 1 d U . .
C49 C 0.3216(12) 0.4913(10) 0.1099(8) 0.053(2) Uani 1 1 d U . .
H49A H 0.3699 0.4687 0.1027 0.063 Uiso 1 1 calc R . .
C50 C 0.2453(15) 0.4588(7) 0.0959(5) 0.052(2) Uani 1 1 d U . .
C51 C 0.1793(12) 0.4894(10) 0.1091(8) 0.050(2) Uani 1 1 d U . .
H51A H 0.1308 0.4678 0.1004 0.060 Uiso 1 1 calc R . .
C52 C 0.2494(15) 0.3915(7) 0.0641(6) 0.062(4) Uani 1 1 d U . .
H52A H 0.1958 0.3755 0.0559 0.093 Uiso 1 1 calc R . .
H52B H 0.2768 0.3583 0.0882 0.093 Uiso 1 1 calc R . .
H52C H 0.2780 0.3974 0.0276 0.093 Uiso 1 1 calc R . .
C53 C 0.3928(11) 0.5888(11) 0.1407(8) 0.050(3) Uani 1 1 d U . .
H53A H 0.4386 0.5627 0.1331 0.060 Uiso 1 1 calc R . .
C54 C 0.4763(11) 0.6841(9) 0.1438(8) 0.056(2) Uani 1 1 d U . .
H54A H 0.4722 0.6999 0.1028 0.067 Uiso 1 1 calc R . .
C55 C 0.4776(10) 0.7467(9) 0.1809(8) 0.055(2) Uani 1 1 d U . .
H55A H 0.4815 0.7305 0.2218 0.066 Uiso 1 1 calc R . .
C56 C 0.5488(10) 0.7948(9) 0.1719(8) 0.057(3) Uani 1 1 d U . .
H56A H 0.5435 0.8184 0.1343 0.069 Uiso 1 1 calc R . .
H56B H 0.5496 0.8292 0.2030 0.069 Uiso 1 1 calc R . .
C57 C 0.6241(10) 0.7552(9) 0.1730(8) 0.062(3) Uani 1 1 d U . .
H57A H 0.6351 0.7413 0.2134 0.074 Uiso 1 1 calc R . .
H57B H 0.6677 0.7848 0.1603 0.074 Uiso 1 1 calc R . .
C58 C 0.6227(11) 0.6882(10) 0.1320(8) 0.062(3) Uani 1 1 d U . .
H58A H 0.6183 0.7019 0.0909 0.075 Uiso 1 1 calc R . .
H58B H 0.6726 0.6629 0.1368 0.075 Uiso 1 1 calc R . .
C59 C 0.5538(10) 0.6429(9) 0.1477(8) 0.059(3) Uani 1 1 d U . .
H59A H 0.5607 0.6253 0.1875 0.070 Uiso 1 1 calc R . .
H59B H 0.5514 0.6041 0.1208 0.070 Uiso 1 1 calc R . .
C60 C 0.3862(11) 0.8388(10) 0.1716(7) 0.052(3) Uani 1 1 d U . .
H60A H 0.4294 0.8688 0.1764 0.062 Uiso 1 1 calc R . .
C61 C 0.2442(15) 0.7699(8) 0.4353(6) 0.056(2) Uani 1 1 d U . .
C62 C 0.2494(13) 0.7961(7) 0.4938(5) 0.055(4) Uani 1 1 d U . .
H62A H 0.3043 0.7941 0.5070 0.083 Uiso 1 1 calc R . .
H62B H 0.2163 0.7689 0.5196 0.083 Uiso 1 1 calc R . .
H62C H 0.2313 0.8430 0.4944 0.083 Uiso 1 1 calc R . .
C63 C 0.2441(16) 0.7244(8) 0.0685(7) 0.065(3) Uani 1 1 d U . .
C64 C 0.2486(14) 0.7413(7) 0.0055(5) 0.058(4) Uani 1 1 d U . .
H64A H 0.1955 0.7411 -0.0111 0.087 Uiso 1 1 calc R . .
H64B H 0.2812 0.7077 -0.0145 0.087 Uiso 1 1 calc R . .
H64C H 0.2721 0.7861 0.0007 0.087 Uiso 1 1 calc R . .
O29 O 0.7424(18) 0.0463(12) 0.7295(13) 0.275(5) Uani 1 1 d U . .
H29C H 0.7842 0.0234 0.7247 0.412 Uiso 1 1 d R . .
C65 C 0.741(3) 0.1000(17) 0.6939(17) 0.275(5) Uani 1 1 d U . .
H65A H 0.7419 0.0744 0.6586 0.412 Uiso 1 1 d R . .
H65B H 0.6918 0.1229 0.6975 0.412 Uiso 1 1 d R . .
H65C H 0.7833 0.1325 0.6931 0.412 Uiso 1 1 d R . .
O30 O 0.257(2) 0.9369(14) 0.9627(8) 0.262(15) Uani 1 1 d . . .
H30B H 0.2303 0.9334 0.9935 0.393 Uiso 1 1 d R . .
C66 C 0.251(3) 1.0216(19) 0.9401(13) 0.262(15) Uani 1 1 d . . .
H66A H 0.2144 1.0472 0.9633 0.393 Uiso 1 1 d R . .
H66B H 0.3026 1.0403 0.9438 0.393 Uiso 1 1 d R . .
H66C H 0.2346 1.0234 0.9003 0.393 Uiso 1 1 d R . .
O31 O 0.544(2) 0.847(3) 0.0080(11) 0.398(5) Uani 1 1 d U . .
H31A H 0.5335 0.8107 -0.0102 0.597 Uiso 1 1 d R . .
C67 C 0.456(3) 0.867(3) 0.0254(17) 0.398(5) Uani 1 1 d U . .
H67A H 0.4125 0.8403 0.0126 0.597 Uiso 1 1 d R . .
H67B H 0.4544 0.8718 0.0667 0.597 Uiso 1 1 d R . .
H67C H 0.4540 0.9107 0.0076 0.597 Uiso 1 1 d R . .
O32 O 1.039(3) 0.871(2) 0.0230(15) 0.366(6) Uani 1 1 d U . .
H32A H 1.0806 0.8492 0.0139 0.548 Uiso 1 1 d R . .
C68 C 0.970(4) 0.839(4) 0.006(2) 0.366(6) Uani 1 1 d U . .
H68A H 0.9858 0.7969 -0.0103 0.548 Uiso 1 1 d R . .
H68B H 0.9385 0.8306 0.0404 0.548 Uiso 1 1 d R . .
H68C H 0.9386 0.8637 -0.0213 0.548 Uiso 1 1 d R . .

loop_
_atom_site_aniso_label
_atom_site_aniso_U_11
_atom_site_aniso_U_22
_atom_site_aniso_U_33
_atom_site_aniso_U_23
_atom_site_aniso_U_13
_atom_site_aniso_U_12
Co1 0.0412(17) 0.0438(17) 0.0437(19) 0.0014(14) 0.0017(12) -0.0004(13)
Co2 0.0435(18) 0.0453(17) 0.0392(18) -0.0002(13) -0.0018(12) 0.0026(13)
Co3 0.0382(17) 0.0476(17) 0.049(2) 0.0022(15) 0.0001(12) -0.0002(13)
Co4 0.0424(17) 0.0526(17) 0.0412(19) 0.0004(15) -0.0007(13) 0.0021(14)
Cl3 0.079(4) 0.066(4) 0.068(4) 0.002(3) 0.016(3) -0.010(3)
Cl4 0.068(4) 0.096(5) 0.056(4) -0.008(3) 0.000(3) -0.004(3)
Cl5 0.090(5) 0.118(5) 0.073(4) -0.031(4) 0.011(3) -0.021(4)
Cl6 0.068(4) 0.070(4) 0.069(4) -0.011(3) 0.009(3) 0.013(3)
O1 0.036(7) 0.037(7) 0.056(9) -0.002(6) 0.014(6) -0.007(6)
O2 0.037(7) 0.033(8) 0.044(8) -0.005(6) 0.009(6) -0.006(6)
O3 0.033(4) 0.039(4) 0.038(4) 0.006(4) -0.002(5) 0.006(5)
O4 0.044(5) 0.036(5) 0.040(4) 0.001(3) 0.004(5) -0.001(5)
O5 0.043(5) 0.053(5) 0.041(4) 0.007(4) 0.003(5) 0.011(5)
O6 0.042(5) 0.042(4) 0.035(4) -0.003(4) -0.001(5) 0.001(5)
O7 0.056(6) 0.065(6) 0.045(5) 0.001(4) 0.002(5) 0.001(7)
O8 0.058(6) 0.067(6) 0.049(5) -0.006(5) -0.001(6) 0.009(6)
O10 0.073(7) 0.081(6) 0.059(6) 0.004(5) 0.014(6) 0.018(8)
O11 0.072(7) 0.075(6) 0.057(6) 0.010(5) -0.005(6) 0.023(8)
O13 0.079(8) 0.089(8) 0.092(8) 0.009(7) 0.018(7) 0.037(7)
O14 0.103(8) 0.083(8) 0.080(8) -0.046(7) 0.023(7) -0.027(7)
O15 0.074(8) 0.072(8) 0.079(8) 0.003(6) 0.004(6) -0.026(7)
O16 0.093(8) 0.079(8) 0.097(8) 0.053(7) 0.011(7) -0.008(7)
O17 0.098(8) 0.116(8) 0.044(7) -0.030(6) -0.008(6) 0.024(7)
O18 0.089(8) 0.102(9) 0.109(8) -0.031(7) -0.023(7) -0.012(7)
O19 0.096(9) 0.128(9) 0.080(8) 0.030(7) 0.018(7) -0.010(8)
O20 0.083(8) 0.130(9) 0.077(7) -0.019(7) 0.008(7) 0.032(7)
O21 0.134(9) 0.135(9) 0.124(9) -0.020(9) 0.009(8) 0.001(9)
O22 0.102(8) 0.147(9) 0.067(8) -0.045(7) -0.003(7) -0.020(8)
O23 0.101(9) 0.157(9) 0.093(8) -0.031(8) -0.020(8) 0.004(9)
O24 0.103(9) 0.143(9) 0.084(8) -0.018(7) 0.055(7) -0.039(8)
O25 0.078(8) 0.102(8) 0.084(8) 0.050(7) 0.029(7) 0.023(7)
O26 0.094(8) 0.086(8) 0.093(8) -0.058(7) 0.007(7) 0.014(7)
O27 0.070(7) 0.071(8) 0.054(7) -0.002(6) -0.004(6) 0.040(6)
O28 0.085(8) 0.083(8) 0.116(9) -0.024(7) 0.003(7) -0.017(7)
N1 0.030(4) 0.045(5) 0.050(5) 0.010(4) 0.002(4) 0.003(4)
N2 0.042(5) 0.051(5) 0.050(5) 0.010(4) 0.007(4) -0.003(4)
N3 0.048(5) 0.047(5) 0.054(5) 0.011(4) 0.000(4) -0.008(5)
N4 0.039(5) 0.043(5) 0.054(5) 0.002(4) -0.007(4) -0.004(5)
N5 0.041(5) 0.067(5) 0.056(5) 0.004(5) -0.002(4) 0.009(5)
N6 0.046(5) 0.062(5) 0.048(5) -0.002(5) 0.008(4) 0.002(5)
N7 0.035(5) 0.063(5) 0.053(5) 0.002(5) -0.001(4) 0.005(5)
N8 0.040(5) 0.063(5) 0.057(5) 0.011(5) -0.005(4) 0.005(5)
C1 0.033(4) 0.039(4) 0.046(4) 0.008(4) -0.003(4) 0.004(4)
C2 0.036(4) 0.040(4) 0.049(4) 0.008(4) -0.004(4) 0.004(4)
C3 0.039(5) 0.046(5) 0.057(5) 0.008(4) -0.004(5) 0.003(5)
C4 0.040(5) 0.046(5) 0.060(4) 0.010(4) -0.003(5) 0.001(5)
C5 0.032(5) 0.046(5) 0.056(5) 0.008(4) -0.002(4) 0.003(5)
C6 0.030(4) 0.042(4) 0.050(4) 0.008(4) -0.002(4) 0.002(4)
C7 0.048(9) 0.050(8) 0.074(8) 0.024(7) -0.001(7) 0.003(7)
C8 0.031(5) 0.044(5) 0.052(5) 0.008(5) -0.001(4) 0.003(5)
C9 0.034(4) 0.049(5) 0.054(4) 0.008(4) 0.003(4) 0.001(4)
C10 0.040(4) 0.053(5) 0.054(4) 0.005(4) 0.007(4) 0.000(4)
C11 0.037(5) 0.056(5) 0.059(5) 0.003(5) 0.008(5) 0.003(5)
C12 0.036(5) 0.059(6) 0.064(5) 0.006(5) 0.009(5) 0.002(5)
C13 0.038(5) 0.057(6) 0.062(5) 0.008(5) 0.010(5) 0.003(5)
C14 0.036(5) 0.052(5) 0.058(5) 0.011(5) 0.005(5) 0.002(4)
C15 0.046(5) 0.048(5) 0.048(5) 0.006(4) 0.002(4) -0.008(5)
C16 0.050(5) 0.044(4) 0.048(4) 0.005(4) -0.002(4) -0.003(4)
C17 0.048(5) 0.040(4) 0.045(4) 0.005(3) 0.000(4) 0.000(4)
C18 0.050(5) 0.044(4) 0.053(4) 0.005(4) 0.000(4) -0.001(4)
C19 0.057(5) 0.049(5) 0.053(5) 0.002(4) -0.005(5) 0.000(5)
C20 0.061(6) 0.051(5) 0.050(5) 0.004(4) -0.005(5) 0.002(5)
C21 0.054(5) 0.049(5) 0.050(5) 0.005(4) -0.004(5) -0.002(5)
C22 0.075(10) 0.057(8) 0.040(7) -0.005(6) -0.010(7) 0.003(8)
C23 0.050(5) 0.045(5) 0.053(5) 0.008(4) 0.001(5) 0.001(5)
C24 0.047(5) 0.049(4) 0.061(5) 0.005(4) -0.009(4) -0.003(4)
C25 0.045(5) 0.046(4) 0.061(4) 0.003(4) -0.008(4) -0.003(4)
C26 0.047(5) 0.051(5) 0.065(5) 0.003(5) -0.007(5) -0.002(5)
C27 0.051(6) 0.054(5) 0.069(6) 0.004(5) -0.009(5) -0.001(5)
C28 0.052(6) 0.054(5) 0.070(6) 0.003(5) -0.013(5) 0.001(5)
C29 0.050(5) 0.054(5) 0.066(5) 0.004(5) -0.014(5) 0.000(5)
C30 0.037(5) 0.043(5) 0.051(5) 0.006(5) -0.005(4) -0.001(5)
C31 0.047(4) 0.054(4) 0.043(4) 0.011(4) 0.000(4) 0.008(5)
C32 0.052(5) 0.058(4) 0.051(4) 0.008(4) 0.001(4) 0.008(5)
C33 0.058(5) 0.060(5) 0.054(5) 0.007(4) -0.001(5) 0.002(5)
C34 0.063(5) 0.060(5) 0.056(5) 0.009(4) 0.001(5) 0.000(5)
C35 0.056(5) 0.060(5) 0.052(5) 0.012(4) -0.001(5) 0.000(5)
C36 0.050(5) 0.055(4) 0.051(4) 0.009(4) -0.004(4) 0.003(5)
C37 0.092(10) 0.058(8) 0.072(8) 0.015(7) -0.003(9) -0.007(9)
C38 0.048(5) 0.063(5) 0.053(5) 0.008(5) -0.002(4) 0.012(5)
C39 0.040(4) 0.071(5) 0.060(4) 0.002(4) -0.002(4) 0.005(4)
C40 0.040(4) 0.070(5) 0.057(4) 0.003(4) -0.002(4) 0.005(4)
C41 0.043(5) 0.080(6) 0.063(5) 0.005(5) -0.004(5) 0.007(5)
C42 0.042(5) 0.085(6) 0.067(6) 0.004(5) -0.005(5) 0.009(5)
C43 0.038(5) 0.083(6) 0.065(5) -0.001(5) -0.004(5) 0.008(5)
C44 0.038(5) 0.077(6) 0.061(5) -0.003(5) 0.000(5) 0.006(5)
C45 0.050(5) 0.058(5) 0.045(5) -0.001(5) 0.005(5) -0.001(5)
C46 0.050(4) 0.054(4) 0.044(4) -0.003(4) 0.002(4) 0.000(5)
C47 0.048(4) 0.049(4) 0.043(4) -0.005(3) 0.001(4) 0.002(5)
C48 0.048(4) 0.055(4) 0.047(4) -0.006(4) 0.002(4) 0.004(5)
C49 0.057(5) 0.054(5) 0.047(4) -0.005(4) 0.002(5) 0.004(5)
C50 0.060(5) 0.049(5) 0.048(4) -0.005(4) 0.004(5) 0.001(5)
C51 0.055(5) 0.051(5) 0.045(4) -0.001(4) 0.003(5) -0.002(5)
C52 0.071(9) 0.047(8) 0.067(8) -0.018(6) 0.004(9) 0.001(9)
C53 0.042(5) 0.060(5) 0.049(5) 0.000(5) 0.001(5) 0.006(5)
C54 0.038(4) 0.069(5) 0.060(5) 0.009(4) -0.001(4) 0.007(4)
C55 0.037(4) 0.068(5) 0.060(4) 0.013(4) -0.001(4) 0.007(4)
C56 0.040(5) 0.069(6) 0.063(5) 0.014(5) 0.001(5) 0.006(5)
C57 0.043(5) 0.075(6) 0.068(6) 0.009(5) 0.002(5) 0.005(5)
C58 0.043(5) 0.076(6) 0.067(6) 0.010(5) 0.000(5) 0.004(5)
C59 0.040(5) 0.073(6) 0.063(5) 0.012(5) -0.004(5) 0.005(5)
C60 0.045(5) 0.058(5) 0.053(5) 0.011(5) -0.006(4) 0.000(5)
C61 0.055(6) 0.067(5) 0.047(5) -0.002(4) 0.002(5) 0.007(6)
C62 0.053(8) 0.075(8) 0.038(7) -0.011(6) 0.002(9) 0.008(10)
C63 0.069(7) 0.074(5) 0.052(5) 0.006(4) 0.006(6) 0.021(8)
C64 0.067(9) 0.063(8) 0.044(7) 0.000(6) -0.004(9) 0.021(10)
O29 0.167(9) 0.178(9) 0.480(10) 0.049(9) 0.030(10) 0.065(10)
C65 0.167(9) 0.178(9) 0.480(10) 0.049(9) 0.030(10) 0.065(10)
O30 0.26(2) 0.39(4) 0.138(16) -0.13(2) 0.08(2) -0.15(4)
C66 0.26(2) 0.39(4) 0.138(16) -0.13(2) 0.08(2) -0.15(4)
O31 0.350(10) 0.732(10) 0.111(8) 0.188(9) -0.119(9) -0.134(10)
C67 0.350(10) 0.732(10) 0.111(8) 0.188(9) -0.119(9) -0.134(10)
O32 0.408(10) 0.501(10) 0.188(10) -0.040(10) -0.050(10) 0.085(10)
C68 0.408(10) 0.501(10) 0.188(10) -0.040(10) -0.050(10) 0.085(10)

loop_
_atom_type_symbol
_atom_type_description
_atom_type_scat_dispersion_real
_atom_type_scat_dispersion_imag
_atom_type_scat_source
C C 0.0033 0.0016 'International Tables Vol C Tables 4.2.6.8 and 6.1.1.4'
H H 0.0000 0.0000 'International Tables Vol C Tables 4.2.6.8 and 6.1.1.4'
N N 0.0061 0.0033 'International Tables Vol C Tables 4.2.6.8 and 6.1.1.4'
O O 0.0106 0.0060 'International Tables Vol C Tables 4.2.6.8 and 6.1.1.4'
Cl Cl 0.1484 0.1585 'International Tables Vol C Tables 4.2.6.8 and 6.1.1.4'
Co Co 0.3494 0.9721 'International Tables Vol C Tables 4.2.6.8 and 6.1.1.4'

loop_
_geom_angle_atom_site_label_1
_geom_angle_atom_site_label_2
_geom_angle_atom_site_label_3
_geom_angle
_geom_angle_site_symmetry_1
_geom_angle_site_symmetry_3
_geom_angle_publ_flag
N2 Co1 N1 89.5(6) . . ?
N2 Co1 O4 95.0(6) . . ?
N1 Co1 O4 175.2(5) . . ?
N2 Co1 O3 172.5(6) . . ?
N1 Co1 O3 94.3(5) . . ?
O4 Co1 O3 81.4(5) . . ?
N2 Co1 O7 85.6(6) . . ?
N1 Co1 O7 89.4(6) . . ?
O4 Co1 O7 92.5(5) . . ?
O3 Co1 O7 88.0(4) . . ?
N2 Co1 O2 92.6(6) . . ?
N1 Co1 O2 87.9(5) . . ?
O4 Co1 O2 90.3(4) . . ?
O3 Co1 O2 94.0(4) . . ?
O7 Co1 O2 176.8(5) . . ?
N2 Co1 Co2 134.2(5) . . ?
N1 Co1 Co2 134.0(5) . . ?
O4 Co1 Co2 42.2(3) . . ?
O3 Co1 Co2 40.6(3) . . ?
O7 Co1 Co2 82.1(4) . . ?
O2 Co1 Co2 101.1(3) . . ?
N4 Co2 N3 87.6(6) . . ?
N4 Co2 O3 96.2(6) . . ?
N3 Co2 O3 176.0(6) . . ?
N4 Co2 O8 86.9(6) . . ?
N3 Co2 O8 87.5(6) . . ?
O3 Co2 O8 91.4(5) . . ?
N4 Co2 O1 92.8(6) . . ?
N3 Co2 O1 89.4(6) . . ?
O3 Co2 O1 91.7(4) . . ?
O8 Co2 O1 176.9(6) . . ?
N4 Co2 O4 174.5(6) . . ?
N3 Co2 O4 95.7(6) . . ?
O3 Co2 O4 80.4(5) . . ?
O8 Co2 O4 88.9(5) . . ?
O1 Co2 O4 91.5(4) . . ?
N4 Co2 Co1 134.8(5) . . ?
N3 Co2 Co1 135.1(5) . . ?
O3 Co2 Co1 40.9(3) . . ?
O8 Co2 Co1 82.1(4) . . ?
O1 Co2 Co1 100.2(3) . . ?
O4 Co2 Co1 40.8(3) . . ?
N7 Co3 N8 87.5(7) . . ?
N7 Co3 O10 86.6(6) . . ?
N8 Co3 O10 88.3(7) . . ?
N7 Co3 O6 96.5(7) . . ?
N8 Co3 O6 175.9(6) . . ?
O10 Co3 O6 92.8(5) . . ?
N7 Co3 O5 175.4(6) . . ?
N8 Co3 O5 93.0(6) . . ?
O10 Co3 O5 88.8(5) . . ?
O6 Co3 O5 83.0(5) . . ?
N7 Co3 O1 89.4(6) . . ?
N8 Co3 O1 90.4(6) . . ?
O10 Co3 O1 175.9(6) . . ?
O6 Co3 O1 88.8(4) . . ?
O5 Co3 O1 95.2(4) . . ?
N7 Co3 Co4 135.9(5) . . ?
N8 Co3 Co4 134.4(5) . . ?
O10 Co3 Co4 82.4(5) . . ?
O6 Co3 Co4 42.0(3) . . ?
O5 Co3 Co4 42.5(4) . . ?
O1 Co3 Co4 101.3(3) . . ?
N5 Co4 O11 85.5(6) . . ?
N5 Co4 N6 87.9(7) . . ?
O11 Co4 N6 88.8(6) . . ?
N5 Co4 O6 175.7(6) . . ?
O11 Co4 O6 90.7(5) . . ?
N6 Co4 O6 94.1(6) . . ?
N5 Co4 O5 95.7(6) . . ?
O11 Co4 O5 90.7(5) . . ?
N6 Co4 O5 176.3(6) . . ?
O6 Co4 O5 82.2(5) . . ?
N5 Co4 O2 92.4(6) . . ?
O11 Co4 O2 177.7(5) . . ?
N6 Co4 O2 90.2(6) . . ?
O6 Co4 O2 91.4(4) . . ?
O5 Co4 O2 90.4(4) . . ?
N5 Co4 Co3 135.3(5) . . ?
O11 Co4 Co3 82.3(4) . . ?
N6 Co4 Co3 134.4(5) . . ?
O6 Co4 Co3 41.7(3) . . ?
O5 Co4 Co3 41.9(3) . . ?
O2 Co4 Co3 99.8(3) . . ?
O16 Cl3 O14 109.3(10) . . ?
O16 Cl3 O15 109.6(9) . . ?
O14 Cl3 O15 109.5(9) . . ?
O16 Cl3 O13 110.4(9) . . ?
O14 Cl3 O13 109.7(10) . . ?
O15 Cl3 O13 108.3(9) . . ?
O17 Cl4 O19 109.3(10) . . ?
O17 Cl4 O18 110.7(10) . . ?
O19 Cl4 O18 108.9(10) . . ?
O17 Cl4 O20 109.6(9) . . ?
O19 Cl4 O20 113.1(10) . . ?
O18 Cl4 O20 105.2(10) . . ?
O23 Cl5 O24 115.4(12) . . ?
O23 Cl5 O22 113.8(11) . . ?
O24 Cl5 O22 115.8(11) . . ?
O23 Cl5 O21 101.4(12) . . ?
O24 Cl5 O21 102.7(11) . . ?
O22 Cl5 O21 105.3(11) . . ?
O26 Cl6 O27 106.1(9) . . ?
O26 Cl6 O25 114.5(11) . . ?
O27 Cl6 O25 110.2(9) . . ?
O26 Cl6 O28 109.6(10) . . ?
O27 Cl6 O28 108.7(10) . . ?
O25 Cl6 O28 107.7(10) . . ?
Co2 O1 Co3 143.4(6) . . ?
Co4 O2 Co1 146.2(6) . . ?
C1 O3 Co2 126.0(12) . . ?
C1 O3 Co1 124.1(12) . . ?
Co2 O3 Co1 98.5(4) . . ?
C17 O4 Co1 126.2(11) . . ?
C17 O4 Co2 123.3(11) . . ?
Co1 O4 Co2 97.0(4) . . ?
C31 O5 Co3 125.2(11) . . ?
C31 O5 Co4 120.4(11) . . ?
Co3 O5 Co4 95.6(4) . . ?
C47 O6 Co3 125.0(12) . . ?
C47 O6 Co4 121.8(12) . . ?
Co3 O6 Co4 96.2(4) . . ?
C61 O7 Co1 127.1(12) . . ?
C61 O8 Co2 125.6(11) . . ?
C63 O10 Co3 127.2(12) . . ?
C63 O11 Co4 126.8(13) . . ?
C8 N1 C9 128.0(15) . . ?
C8 N1 Co1 124.2(13) . . ?
C9 N1 Co1 107.8(10) . . ?
C15 N2 C10 121.5(16) . . ?
C15 N2 Co1 127.5(14) . . ?
C10 N2 Co1 110.8(11) . . ?
C23 N3 C24 121.7(16) . . ?
C23 N3 Co2 126.3(14) . . ?
C24 N3 Co2 112.1(10) . . ?
C30 N4 C25 119.3(14) . . ?
C30 N4 Co2 127.1(12) . . ?
C25 N4 Co2 112.1(10) . . ?
C38 N5 C39 117.6(15) . . ?
C38 N5 Co4 126.1(14) . . ?
C39 N5 Co4 113.0(12) . . ?
C45 N6 C40 125.3(17) . . ?
C45 N6 Co4 126.7(15) . . ?
C40 N6 Co4 108.1(11) . . ?
C53 N7 C54 120.7(17) . . ?
C53 N7 Co3 123.5(14) . . ?
C54 N7 Co3 113.6(13) . . ?
C60 N8 C55 124.9(17) . . ?
C60 N8 Co3 126.6(14) . . ?
C55 N8 Co3 108.5(12) . . ?
O3 C1 C2 120.2(18) . . ?
O3 C1 C6 120.9(19) . . ?
C2 C1 C6 118.1(13) . . ?
C1 C2 C3 122.9(16) . . ?
C1 C2 C30 124.5(17) . . ?
C3 C2 C30 112.3(16) . . ?
C4 C3 C2 118.3(17) . . ?
C3 C4 C5 119.5(15) . . ?
C3 C4 C7 118.8(17) . . ?
C5 C4 C7 121.6(16) . . ?
C4 C5 C6 123.3(17) . . ?
C8 C6 C1 122.2(18) . . ?
C8 C6 C5 120.0(17) . . ?
C1 C6 C5 117.8(17) . . ?
N1 C8 C6 129.0(18) . . ?
C10 C9 N1 107.0(13) . . ?
C10 C9 C14 111.8(14) . . ?
N1 C9 C14 116.0(13) . . ?
C9 C10 N2 106.0(13) . . ?
C9 C10 C11 112.2(14) . . ?
N2 C10 C11 115.5(15) . . ?
C10 C11 C12 104.4(14) . . ?
C13 C12 C11 107.3(13) . . ?
C14 C13 C12 108.1(14) . . ?
C13 C14 C9 109.3(14) . . ?
N2 C15 C16 123.6(18) . . ?
C17 C16 C21 117.7(17) . . ?
C17 C16 C15 123.8(16) . . ?
C21 C16 C15 118.3(17) . . ?
O4 C17 C16 119.1(17) . . ?
O4 C17 C18 121.3(16) . . ?
C16 C17 C18 119.4(14) . . ?
C19 C18 C17 120.8(17) . . ?
C19 C18 C23 116.6(17) . . ?
C17 C18 C23 122.2(15) . . ?
C20 C19 C18 119.0(17) . . ?
C21 C20 C19 120.5(15) . . ?
C21 C20 C22 121.6(17) . . ?
C19 C20 C22 117.7(16) . . ?
C20 C21 C16 122.4(18) . . ?
N3 C23 C18 126.1(18) . . ?
C25 C24 N3 104.6(15) . . ?
C25 C24 C29 112.7(15) . . ?
N3 C24 C29 118.6(14) . . ?
C24 C25 C26 112.0(16) . . ?
C24 C25 N4 107.7(14) . . ?
C26 C25 N4 116.2(14) . . ?
C27 C26 C25 108.6(15) . . ?
C28 C27 C26 115.1(16) . . ?
C27 C28 C29 109.3(16) . . ?
C24 C29 C28 104.1(15) . . ?
N4 C30 C2 121.6(17) . . ?
O5 C31 C32 125.5(18) . . ?
O5 C31 C36 115.9(16) . . ?
C32 C31 C36 118.6(15) . . ?
C31 C32 C33 124.6(19) . . ?
C31 C32 C38 122.4(19) . . ?
C33 C32 C38 113.0(18) . . ?
C32 C33 C34 116.3(18) . . ?
C35 C34 C33 120.4(16) . . ?
C35 C34 C37 122.8(19) . . ?
C33 C34 C37 117(2) . . ?
C34 C35 C36 122.8(18) . . ?
C60 C36 C35 118.2(18) . . ?
C60 C36 C31 124.6(17) . . ?
C35 C36 C31 117.1(17) . . ?
N5 C38 C32 123.7(19) . . ?
C40 C39 C44 109.5(15) . . ?
C40 C39 N5 105.9(14) . . ?
C44 C39 N5 117.2(15) . . ?
C39 C40 N6 104.7(14) . . ?
C39 C40 C41 110.8(15) . . ?
N6 C40 C41 113.6(14) . . ?
C42 C41 C40 105.4(16) . . ?
C43 C42 C41 109.8(17) . . ?
C44 C43 C42 113.4(16) . . ?
C39 C44 C43 109.4(16) . . ?
N6 C45 C46 123(2) . . ?
C47 C46 C51 121.9(19) . . ?
C47 C46 C45 124.6(19) . . ?
C51 C46 C45 113.5(19) . . ?
O6 C47 C46 123(2) . . ?
O6 C47 C48 118.4(19) . . ?
C46 C47 C48 118.8(14) . . ?
C53 C48 C49 117.4(19) . . ?
C53 C48 C47 123.8(19) . . ?
C49 C48 C47 118.8(18) . . ?
C48 C49 C50 118.4(18) . . ?
C51 C50 C49 119.7(14) . . ?
C51 C50 C52 124(2) . . ?
C49 C50 C52 117(2) . . ?
C50 C51 C46 122(2) . . ?
N7 C53 C48 127(2) . . ?
N7 C54 C55 105.7(15) . . ?
N7 C54 C59 118.7(16) . . ?
C55 C54 C59 112.9(15) . . ?
N8 C55 C54 106.2(15) . . ?
N8 C55 C56 116.2(14) . . ?
C54 C55 C56 116.1(15) . . ?
C57 C56 C55 109.8(15) . . ?
C56 C57 C58 113.9(15) . . ?
C59 C58 C57 110.7(15) . . ?
C58 C59 C54 109.2(16) . . ?
N8 C60 C36 124.4(19) . . ?
O7 C61 O8 122.6(14) . . ?
O7 C61 C62 122.6(19) . . ?
O8 C61 C62 114.8(18) . . ?
O11 C63 O10 121.0(14) . . ?
O11 C63 C64 122(2) . . ?
O10 C63 C64 117(2) . . ?

loop_
_geom_bond_atom_site_label_1
_geom_bond_atom_site_label_2
_geom_bond_distance
_geom_bond_site_symmetry_2
_geom_bond_publ_flag
Co1 N2 1.821(15) . ?
Co1 N1 1.848(14) . ?
Co1 O4 1.855(11) . ?
Co1 O3 1.864(12) . ?
Co1 O7 1.876(12) . ?
Co1 O2 1.923(11) . ?
Co1 Co2 2.817(3) . ?
Co2 N4 1.812(14) . ?
Co2 N3 1.853(15) . ?
Co2 O3 1.853(11) . ?
Co2 O8 1.889(13) . ?
Co2 O1 1.900(11) . ?
Co2 O4 1.906(12) . ?
Co3 N7 1.824(16) . ?
Co3 N8 1.831(16) . ?
Co3 O10 1.847(14) . ?
Co3 O6 1.880(12) . ?
Co3 O5 1.886(11) . ?
Co3 O1 1.966(12) . ?
Co3 Co4 2.808(3) . ?
Co4 N5 1.806(15) . ?
Co4 O11 1.861(14) . ?
Co4 N6 1.880(16) . ?
Co4 O6 1.892(12) . ?
Co4 O5 1.905(12) . ?
Co4 O2 1.920(11) . ?
Cl3 O16 1.414(13) . ?
Cl3 O14 1.424(14) . ?
Cl3 O15 1.451(13) . ?
Cl3 O13 1.453(14) . ?
Cl4 O17 1.410(13) . ?
Cl4 O19 1.415(15) . ?
Cl4 O18 1.445(15) . ?
Cl4 O20 1.458(15) . ?
Cl5 O23 1.376(17) . ?
Cl5 O24 1.431(14) . ?
Cl5 O22 1.432(15) . ?
Cl5 O21 1.494(18) . ?
Cl6 O26 1.390(14) . ?
Cl6 O27 1.413(13) . ?
Cl6 O25 1.452(14) . ?
Cl6 O28 1.469(15) . ?
O3 C1 1.329(14) . ?
O4 C17 1.330(15) . ?
O5 C31 1.340(16) . ?
O6 C47 1.345(15) . ?
O7 C61 1.30(2) . ?
O8 C61 1.33(2) . ?
O10 C63 1.34(2) . ?
O11 C63 1.33(2) . ?
N1 C8 1.255(19) . ?
N1 C9 1.514(19) . ?
N2 C15 1.24(2) . ?
N2 C10 1.53(2) . ?
N3 C23 1.25(2) . ?
N3 C24 1.50(2) . ?
N4 C30 1.321(19) . ?
N4 C25 1.52(2) . ?
N5 C38 1.32(2) . ?
N5 C39 1.53(2) . ?
N6 C45 1.25(2) . ?
N6 C40 1.55(2) . ?
N7 C53 1.31(2) . ?
N7 C54 1.40(2) . ?
N8 C60 1.25(2) . ?
N8 C55 1.46(2) . ?
C1 C2 1.39(2) . ?
C1 C6 1.41(2) . ?
C2 C3 1.45(2) . ?
C2 C30 1.48(2) . ?
C3 C4 1.36(2) . ?
C4 C5 1.39(2) . ?
C4 C7 1.50(2) . ?
C5 C6 1.43(2) . ?
C6 C8 1.36(2) . ?
C9 C10 1.46(2) . ?
C9 C14 1.52(2) . ?
C10 C11 1.55(2) . ?
C11 C12 1.58(2) . ?
C12 C13 1.57(2) . ?
C13 C14 1.51(2) . ?
C15 C16 1.48(2) . ?
C16 C17 1.39(2) . ?
C16 C21 1.44(2) . ?
C17 C18 1.45(2) . ?
C18 C19 1.40(2) . ?
C18 C23 1.46(2) . ?
C19 C20 1.38(2) . ?
C20 C21 1.38(2) . ?
C20 C22 1.56(2) . ?
C24 C25 1.48(2) . ?
C24 C29 1.55(2) . ?
C25 C26 1.50(2) . ?
C26 C27 1.49(2) . ?
C27 C28 1.48(2) . ?
C28 C29 1.56(2) . ?
C31 C32 1.36(2) . ?
C31 C36 1.45(2) . ?
C32 C33 1.43(2) . ?
C32 C38 1.44(2) . ?
C33 C34 1.44(2) . ?
C34 C35 1.36(2) . ?
C34 C37 1.50(2) . ?
C35 C36 1.44(2) . ?
C36 C60 1.42(2) . ?
C39 C40 1.46(2) . ?
C39 C44 1.48(2) . ?
C40 C41 1.58(2) . ?
C41 C42 1.51(2) . ?
C42 C43 1.51(2) . ?
C43 C44 1.50(2) . ?
C45 C46 1.47(2) . ?
C46 C47 1.35(2) . ?
C46 C51 1.40(3) . ?
C47 C48 1.46(3) . ?
C48 C53 1.39(2) . ?
C48 C49 1.40(3) . ?
C49 C50 1.48(3) . ?
C50 C51 1.31(2) . ?
C50 C52 1.525(18) . ?
C54 C55 1.51(2) . ?
C54 C59 1.55(2) . ?
C55 C56 1.55(2) . ?
C56 C57 1.50(2) . ?
C57 C58 1.63(2) . ?
C58 C59 1.52(2) . ?
C61 C62 1.451(18) . ?
C63 C64 1.497(18) . ?
O29 C65 1.35(3) . ?
O30 C66 1.76(4) . ?
O31 C67 1.59(6) . ?
O32 C68 1.40(7) . ?

loop_
_geom_torsion_atom_site_label_1
_geom_torsion_atom_site_label_2
_geom_torsion_atom_site_label_3
_geom_torsion_atom_site_label_4
_geom_torsion
_geom_torsion_site_symmetry_1
_geom_torsion_site_symmetry_2
_geom_torsion_site_symmetry_3
_geom_torsion_site_symmetry_4
_geom_torsion_publ_flag
N2 Co1 Co2 N4 -148.3(9) . . . . ?
N1 Co1 Co2 N4 9.0(11) . . . . ?
O4 Co1 Co2 N4 -175.1(8) . . . . ?
O3 Co1 Co2 N4 23.8(7) . . . . ?
O7 Co1 Co2 N4 -72.4(8) . . . . ?
O2 Co1 Co2 N4 106.9(7) . . . . ?
N2 Co1 Co2 N3 7.7(11) . . . . ?
N1 Co1 Co2 N3 165.1(9) . . . . ?
O4 Co1 Co2 N3 -19.1(8) . . . . ?
O3 Co1 Co2 N3 179.8(8) . . . . ?
O7 Co1 Co2 N3 83.6(8) . . . . ?
O2 Co1 Co2 N3 -97.1(8) . . . . ?
N2 Co1 Co2 O3 -172.1(8) . . . . ?
N1 Co1 Co2 O3 -14.8(7) . . . . ?
O4 Co1 Co2 O3 161.1(5) . . . . ?
O7 Co1 Co2 O3 -96.2(5) . . . . ?
O2 Co1 Co2 O3 83.1(5) . . . . ?
N2 Co1 Co2 O8 -70.6(8) . . . . ?
N1 Co1 Co2 O8 86.7(7) . . . . ?
O4 Co1 Co2 O8 -97.5(5) . . . . ?
O3 Co1 Co2 O8 101.5(5) . . . . ?
O7 Co1 Co2 O8 5.2(7) . . . . ?
O2 Co1 Co2 O8 -175.4(5) . . . . ?
N2 Co1 Co2 O1 107.2(8) . . . . ?
N1 Co1 Co2 O1 -95.4(7) . . . . ?
O4 Co1 Co2 O1 80.4(5) . . . . ?
O3 Co1 Co2 O1 -80.7(5) . . . . ?
O7 Co1 Co2 O1 -176.9(5) . . . . ?
O2 Co1 Co2 O1 2.4(6) . . . . ?
N2 Co1 Co2 O4 26.8(7) . . . . ?
N1 Co1 Co2 O4 -175.9(7) . . . . ?
O3 Co1 Co2 O4 -161.1(5) . . . . ?
O7 Co1 Co2 O4 102.7(5) . . . . ?
O2 Co1 Co2 O4 -78.0(5) . . . . ?
N7 Co3 Co4 N5 -149.7(10) . . . . ?
N8 Co3 Co4 N5 7.5(12) . . . . ?
O10 Co3 Co4 N5 -72.5(9) . . . . ?
O6 Co3 Co4 N5 -175.4(8) . . . . ?
O5 Co3 Co4 N5 24.0(8) . . . . ?
O1 Co3 Co4 N5 109.3(8) . . . . ?
N7 Co3 Co4 O11 -74.0(8) . . . . ?
N8 Co3 Co4 O11 83.2(8) . . . . ?
O10 Co3 Co4 O11 3.1(8) . . . . ?
O6 Co3 Co4 O11 -99.7(6) . . . . ?
O5 Co3 Co4 O11 99.7(6) . . . . ?
O1 Co3 Co4 O11 -175.0(5) . . . . ?
N7 Co3 Co4 N6 6.7(12) . . . . ?
N8 Co3 Co4 N6 163.9(9) . . . . ?
O10 Co3 Co4 N6 83.8(8) . . . . ?
O6 Co3 Co4 N6 -19.0(7) . . . . ?
O5 Co3 Co4 N6 -179.6(7) . . . . ?
O1 Co3 Co4 N6 -94.3(7) . . . . ?
N7 Co3 Co4 O6 25.7(8) . . . . ?
N8 Co3 Co4 O6 -177.1(8) . . . . ?
O10 Co3 Co4 O6 102.8(6) . . . . ?
O5 Co3 Co4 O6 -160.6(5) . . . . ?
O1 Co3 Co4 O6 -75.3(5) . . . . ?
N7 Co3 Co4 O5 -173.7(8) . . . . ?
N8 Co3 Co4 O5 -16.5(8) . . . . ?
O10 Co3 Co4 O5 -96.6(6) . . . . ?
O6 Co3 Co4 O5 160.6(5) . . . . ?
O1 Co3 Co4 O5 85.3(5) . . . . ?
N7 Co3 Co4 O2 106.7(8) . . . . ?
N8 Co3 Co4 O2 -96.1(7) . . . . ?
O10 Co3 Co4 O2 -176.2(6) . . . . ?
O6 Co3 Co4 O2 81.0(5) . . . . ?
O5 Co3 Co4 O2 -79.6(5) . . . . ?
O1 Co3 Co4 O2 5.7(6) . . . . ?
N4 Co2 O1 Co3 -84.1(10) . . . . ?
N3 Co2 O1 Co3 -171.6(10) . . . . ?
O3 Co2 O1 Co3 12.3(10) . . . . ?
O8 Co2 O1 Co3 -170(9) . . . . ?
O4 Co2 O1 Co3 92.7(10) . . . . ?
Co1 Co2 O1 Co3 52.5(10) . . . . ?
N7 Co3 O1 Co2 165.6(11) . . . . ?
N8 Co3 O1 Co2 78.1(10) . . . . ?
O10 Co3 O1 Co2 149(8) . . . . ?
O6 Co3 O1 Co2 -97.9(10) . . . . ?
O5 Co3 O1 Co2 -15.0(10) . . . . ?
Co4 Co3 O1 Co2 -57.5(10) . . . . ?
N5 Co4 O2 Co1 -87.3(11) . . . . ?
O11 Co4 O2 Co1 -112(15) . . . . ?
N6 Co4 O2 Co1 -175.2(11) . . . . ?
O6 Co4 O2 Co1 90.7(11) . . . . ?
O5 Co4 O2 Co1 8.5(11) . . . . ?
Co3 Co4 O2 Co1 49.6(11) . . . . ?
N2 Co1 O2 Co4 169.4(11) . . . . ?
N1 Co1 O2 Co4 80.0(11) . . . . ?
O4 Co1 O2 Co4 -95.6(11) . . . . ?
O3 Co1 O2 Co4 -14.2(11) . . . . ?
O7 Co1 O2 Co4 114(9) . . . . ?
Co2 Co1 O2 Co4 -54.5(11) . . . . ?
N4 Co2 O3 C1 -19.2(11) . . . . ?
N3 Co2 O3 C1 143(8) . . . . ?
O8 Co2 O3 C1 67.9(11) . . . . ?
O1 Co2 O3 C1 -112.2(10) . . . . ?
O4 Co2 O3 C1 156.5(10) . . . . ?
Co1 Co2 O3 C1 144.1(11) . . . . ?
N4 Co2 O3 Co1 -163.2(5) . . . . ?
N3 Co2 O3 Co1 -2(8) . . . . ?
O8 Co2 O3 Co1 -76.2(5) . . . . ?
O1 Co2 O3 Co1 103.7(4) . . . . ?
O4 Co2 O3 Co1 12.4(3) . . . . ?
N2 Co1 O3 C1 -96(4) . . . . ?
N1 Co1 O3 C1 24.3(10) . . . . ?
O4 Co1 O3 C1 -157.8(10) . . . . ?
O7 Co1 O3 C1 -64.9(10) . . . . ?
O2 Co1 O3 C1 112.5(10) . . . . ?
Co2 Co1 O3 C1 -145.0(11) . . . . ?
N2 Co1 O3 Co2 49(4) . . . . ?
N1 Co1 O3 Co2 169.4(5) . . . . ?
O4 Co1 O3 Co2 -12.7(3) . . . . ?
O7 Co1 O3 Co2 80.1(5) . . . . ?
O2 Co1 O3 Co2 -102.4(4) . . . . ?
N2 Co1 O4 C17 -20.2(12) . . . . ?
N1 Co1 O4 C17 179(100) . . . . ?
O3 Co1 O4 C17 153.1(12) . . . . ?
O7 Co1 O4 C17 65.5(12) . . . . ?
O2 Co1 O4 C17 -112.9(11) . . . . ?
Co2 Co1 O4 C17 140.8(13) . . . . ?
N2 Co1 O4 Co2 -161.1(5) . . . . ?
N1 Co1 O4 Co2 39(7) . . . . ?
O3 Co1 O4 Co2 12.3(3) . . . . ?
O7 Co1 O4 Co2 -75.3(5) . . . . ?
O2 Co1 O4 Co2 106.3(4) . . . . ?
N4 Co2 O4 C17 -103(6) . . . . ?
N3 Co2 O4 C17 24.2(11) . . . . ?
O3 Co2 O4 C17 -154.8(11) . . . . ?
O8 Co2 O4 C17 -63.2(11) . . . . ?
O1 Co2 O4 C17 113.7(11) . . . . ?
Co1 Co2 O4 C17 -142.4(12) . . . . ?
N4 Co2 O4 Co1 39(6) . . . . ?
N3 Co2 O4 Co1 166.6(5) . . . . ?
O3 Co2 O4 Co1 -12.4(3) . . . . ?
O8 Co2 O4 Co1 79.2(5) . . . . ?
O1 Co2 O4 Co1 -103.9(5) . . . . ?
N7 Co3 O5 C31 -63(8) . . . . ?
N8 Co3 O5 C31 34.6(12) . . . . ?
O10 Co3 O5 C31 -53.6(12) . . . . ?
O6 Co3 O5 C31 -146.6(11) . . . . ?
O1 Co3 O5 C31 125.3(11) . . . . ?
Co4 Co3 O5 C31 -133.7(12) . . . . ?
N7 Co3 O5 Co4 71(8) . . . . ?
N8 Co3 O5 Co4 168.2(5) . . . . ?
O10 Co3 O5 Co4 80.0(5) . . . . ?
O6 Co3 O5 Co4 -13.0(3) . . . . ?
O1 Co3 O5 Co4 -101.1(4) . . . . ?
N5 Co4 O5 C31 -26.5(11) . . . . ?
O11 Co4 O5 C31 59.0(11) . . . . ?
N6 Co4 O5 C31 141(8) . . . . ?
O6 Co4 O5 C31 149.6(10) . . . . ?
O2 Co4 O5 C31 -119.0(10) . . . . ?
Co3 Co4 O5 C31 136.7(11) . . . . ?
N5 Co4 O5 Co3 -163.3(5) . . . . ?
O11 Co4 O5 Co3 -77.7(5) . . . . ?
N6 Co4 O5 Co3 5(8) . . . . ?
O6 Co4 O5 Co3 12.9(3) . . . . ?
O2 Co4 O5 Co3 104.3(4) . . . . ?
N7 Co3 O6 C47 -25.9(12) . . . . ?
N8 Co3 O6 C47 166(8) . . . . ?
O10 Co3 O6 C47 61.0(12) . . . . ?
O5 Co3 O6 C47 149.5(11) . . . . ?
O1 Co3 O6 C47 -115.2(11) . . . . ?
Co4 Co3 O6 C47 136.4(12) . . . . ?
N7 Co3 O6 Co4 -162.3(5) . . . . ?
N8 Co3 O6 Co4 30(8) . . . . ?
O10 Co3 O6 Co4 -75.4(5) . . . . ?
O5 Co3 O6 Co4 13.1(4) . . . . ?
O1 Co3 O6 Co4 108.4(4) . . . . ?
N5 Co4 O6 C47 -90(8) . . . . ?
O11 Co4 O6 C47 -60.6(11) . . . . ?
N6 Co4 O6 C47 28.2(11) . . . . ?
O5 Co4 O6 C47 -151.2(11) . . . . ?
O2 Co4 O6 C47 118.5(11) . . . . ?
Co3 Co4 O6 C47 -138.3(12) . . . . ?
N5 Co4 O6 Co3 49(8) . . . . ?
O11 Co4 O6 Co3 77.7(5) . . . . ?
N6 Co4 O6 Co3 166.5(5) . . . . ?
O5 Co4 O6 Co3 -13.0(3) . . . . ?
O2 Co4 O6 Co3 -103.2(4) . . . . ?
N2 Co1 O7 C61 129.3(14) . . . . ?
N1 Co1 O7 C61 -141.2(14) . . . . ?
O4 Co1 O7 C61 34.5(14) . . . . ?
O3 Co1 O7 C61 -46.9(14) . . . . ?
O2 Co1 O7 C61 -175(9) . . . . ?
Co2 Co1 O7 C61 -6.5(13) . . . . ?
N4 Co2 O8 C61 130.2(14) . . . . ?
N3 Co2 O8 C61 -142.1(14) . . . . ?
O3 Co2 O8 C61 34.1(14) . . . . ?
O1 Co2 O8 C61 -144(9) . . . . ?
O4 Co2 O8 C61 -46.3(14) . . . . ?
Co1 Co2 O8 C61 -5.9(13) . . . . ?
N7 Co3 O10 C63 134.2(16) . . . . ?
N8 Co3 O10 C63 -138.2(16) . . . . ?
O6 Co3 O10 C63 37.9(16) . . . . ?
O5 Co3 O10 C63 -45.1(15) . . . . ?
O1 Co3 O10 C63 150(8) . . . . ?
Co4 Co3 O10 C63 -3.0(15) . . . . ?
N5 Co4 O11 C63 132.6(15) . . . . ?
N6 Co4 O11 C63 -139.4(15) . . . . ?
O6 Co4 O11 C63 -45.3(14) . . . . ?
O5 Co4 O11 C63 36.9(15) . . . . ?
O2 Co4 O11 C63 157(14) . . . . ?
Co3 Co4 O11 C63 -4.3(14) . . . . ?
N2 Co1 N1 C8 161.9(15) . . . . ?
O4 Co1 N1 C8 -38(8) . . . . ?
O3 Co1 N1 C8 -11.6(15) . . . . ?
O7 Co1 N1 C8 76.3(14) . . . . ?
O2 Co1 N1 C8 -105.4(14) . . . . ?
Co2 Co1 N1 C8 -2.0(17) . . . . ?
N2 Co1 N1 C9 -19.8(10) . . . . ?
O4 Co1 N1 C9 141(6) . . . . ?
O3 Co1 N1 C9 166.7(10) . . . . ?
O7 Co1 N1 C9 -105.4(10) . . . . ?
O2 Co1 N1 C9 72.9(10) . . . . ?
Co2 Co1 N1 C9 176.3(7) . . . . ?
N1 Co1 N2 C15 179.7(17) . . . . ?
O4 Co1 N2 C15 1.3(17) . . . . ?
O3 Co1 N2 C15 -60(5) . . . . ?
O7 Co1 N2 C15 -90.9(17) . . . . ?
O2 Co1 N2 C15 91.8(17) . . . . ?
Co2 Co1 N2 C15 -16(2) . . . . ?
N1 Co1 N2 C10 -5.6(12) . . . . ?
O4 Co1 N2 C10 176.0(11) . . . . ?
O3 Co1 N2 C10 115(4) . . . . ?
O7 Co1 N2 C10 83.8(11) . . . . ?
O2 Co1 N2 C10 -93.5(11) . . . . ?
Co2 Co1 N2 C10 158.3(8) . . . . ?
N4 Co2 N3 C23 163.9(17) . . . . ?
O3 Co2 N3 C23 2(9) . . . . ?
O8 Co2 N3 C23 76.9(17) . . . . ?
O1 Co2 N3 C23 -103.2(17) . . . . ?
O4 Co2 N3 C23 -11.7(17) . . . . ?
Co1 Co2 N3 C23 1(2) . . . . ?
N4 Co2 N3 C24 -17.5(12) . . . . ?
O3 Co2 N3 C24 -179(100) . . . . ?
O8 Co2 N3 C24 -104.5(12) . . . . ?
O1 Co2 N3 C24 75.4(11) . . . . ?
O4 Co2 N3 C24 166.9(11) . . . . ?
Co1 Co2 N3 C24 179.3(8) . . . . ?
N3 Co2 N4 C30 -173.0(16) . . . . ?
O3 Co2 N4 C30 5.8(16) . . . . ?
O8 Co2 N4 C30 -85.3(15) . . . . ?
O1 Co2 N4 C30 97.8(15) . . . . ?
O4 Co2 N4 C30 -45(6) . . . . ?
Co1 Co2 N4 C30 -9.7(19) . . . . ?
N3 Co2 N4 C25 -7.2(12) . . . . ?
O3 Co2 N4 C25 171.5(10) . . . . ?
O8 Co2 N4 C25 80.4(11) . . . . ?
O1 Co2 N4 C25 -96.5(11) . . . . ?
O4 Co2 N4 C25 120(5) . . . . ?
Co1 Co2 N4 C25 156.1(9) . . . . ?
O11 Co4 N5 C38 -76.1(16) . . . . ?
N6 Co4 N5 C38 -165.1(16) . . . . ?
O6 Co4 N5 C38 -47(9) . . . . ?
O5 Co4 N5 C38 14.2(16) . . . . ?
O2 Co4 N5 C38 104.9(15) . . . . ?
Co3 Co4 N5 C38 -1.7(19) . . . . ?
O11 Co4 N5 C39 82.9(12) . . . . ?
N6 Co4 N5 C39 -6.1(12) . . . . ?
O6 Co4 N5 C39 112(8) . . . . ?
O5 Co4 N5 C39 173.2(11) . . . . ?
O2 Co4 N5 C39 -96.2(12) . . . . ?
Co3 Co4 N5 C39 157.3(9) . . . . ?
N5 Co4 N6 C45 161.0(18) . . . . ?
O11 Co4 N6 C45 75.5(17) . . . . ?
O6 Co4 N6 C45 -15.1(17) . . . . ?
O5 Co4 N6 C45 -7(9) . . . . ?
O2 Co4 N6 C45 -106.6(17) . . . . ?
Co3 Co4 N6 C45 -3(2) . . . . ?
N5 Co4 N6 C40 -20.4(11) . . . . ?
O11 Co4 N6 C40 -106.0(11) . . . . ?
O6 Co4 N6 C40 163.5(10) . . . . ?
O5 Co4 N6 C40 172(8) . . . . ?
O2 Co4 N6 C40 72.0(11) . . . . ?
Co3 Co4 N6 C40 176.0(8) . . . . ?
N8 Co3 N7 C53 -170.3(16) . . . . ?
O10 Co3 N7 C53 -81.9(16) . . . . ?
O6 Co3 N7 C53 10.5(16) . . . . ?
O5 Co3 N7 C53 -73(8) . . . . ?
O1 Co3 N7 C53 99.2(15) . . . . ?
Co4 Co3 N7 C53 -6.4(19) . . . . ?
N8 Co3 N7 C54 -7.2(12) . . . . ?
O10 Co3 N7 C54 81.3(13) . . . . ?
O6 Co3 N7 C54 173.7(12) . . . . ?
O5 Co3 N7 C54 90(8) . . . . ?
O1 Co3 N7 C54 -97.6(12) . . . . ?
Co4 Co3 N7 C54 156.7(10) . . . . ?
N7 Co3 N8 C60 160.5(17) . . . . ?
O10 Co3 N8 C60 73.8(17) . . . . ?
O6 Co3 N8 C60 -32(9) . . . . ?
O5 Co3 N8 C60 -14.9(16) . . . . ?
O1 Co3 N8 C60 -110.1(16) . . . . ?
Co4 Co3 N8 C60 -4(2) . . . . ?
N7 Co3 N8 C55 -19.7(11) . . . . ?
O10 Co3 N8 C55 -106.3(11) . . . . ?
O6 Co3 N8 C55 148(7) . . . . ?
O5 Co3 N8 C55 164.9(11) . . . . ?
O1 Co3 N8 C55 69.7(11) . . . . ?
Co4 Co3 N8 C55 176.0(8) . . . . ?
Co2 O3 C1 C2 27.1(17) . . . . ?
Co1 O3 C1 C2 162.6(11) . . . . ?
Co2 O3 C1 C6 -163.6(11) . . . . ?
Co1 O3 C1 C6 -28.1(16) . . . . ?
O3 C1 C2 C3 167.8(14) . . . . ?
C6 C1 C2 C3 -2(2) . . . . ?
O3 C1 C2 C30 -19(2) . . . . ?
C6 C1 C2 C30 171.5(19) . . . . ?
C1 C2 C3 C4 -2(3) . . . . ?
C30 C2 C3 C4 -175.9(15) . . . . ?
C2 C3 C4 C5 4(2) . . . . ?
C2 C3 C4 C7 -173.8(15) . . . . ?
C3 C4 C5 C6 -3(2) . . . . ?
C7 C4 C5 C6 174.8(15) . . . . ?
O3 C1 C6 C8 14(2) . . . . ?
C2 C1 C6 C8 -176.7(19) . . . . ?
O3 C1 C6 C5 -166.6(13) . . . . ?
C2 C1 C6 C5 2.9(19) . . . . ?
C4 C5 C6 C8 179.0(17) . . . . ?
C4 C5 C6 C1 -1(3) . . . . ?
C9 N1 C8 C6 -175.6(17) . . . . ?
Co1 N1 C8 C6 2(3) . . . . ?
C1 C6 C8 N1 0(3) . . . . ?
C5 C6 C8 N1 -179.8(17) . . . . ?
C8 N1 C9 C10 -140.1(17) . . . . ?
Co1 N1 C9 C10 41.7(15) . . . . ?
C8 N1 C9 C14 -15(2) . . . . ?
Co1 N1 C9 C14 167.2(12) . . . . ?
N1 C9 C10 N2 -45.3(17) . . . . ?
C14 C9 C10 N2 -173.3(13) . . . . ?
N1 C9 C10 C11 -172.2(13) . . . . ?
C14 C9 C10 C11 60(2) . . . . ?
C15 N2 C10 C9 -154.5(17) . . . . ?
Co1 N2 C10 C9 30.4(17) . . . . ?
C15 N2 C10 C11 -30(2) . . . . ?
Co1 N2 C10 C11 155.3(12) . . . . ?
C9 C10 C11 C12 -61.5(18) . . . . ?
N2 C10 C11 C12 176.8(14) . . . . ?
C10 C11 C12 C13 63.1(17) . . . . ?
C11 C12 C13 C14 -65.4(18) . . . . ?
C12 C13 C14 C9 60.4(17) . . . . ?
C10 C9 C14 C13 -57.9(19) . . . . ?
N1 C9 C14 C13 179.1(13) . . . . ?
C10 N2 C15 C16 -164.5(15) . . . . ?
Co1 N2 C15 C16 10(3) . . . . ?
N2 C15 C16 C17 -6(3) . . . . ?
N2 C15 C16 C21 169.7(17) . . . . ?
Co1 O4 C17 C16 27.2(18) . . . . ?
Co2 O4 C17 C16 158.6(11) . . . . ?
Co1 O4 C17 C18 -158.7(12) . . . . ?
Co2 O4 C17 C18 -27.3(19) . . . . ?
C21 C16 C17 O4 171.3(14) . . . . ?
C15 C16 C17 O4 -13(2) . . . . ?
C21 C16 C17 C18 -3(2) . . . . ?
C15 C16 C17 C18 172.4(18) . . . . ?
O4 C17 C18 C19 -173.6(15) . . . . ?
C16 C17 C18 C19 0(2) . . . . ?
O4 C17 C18 C23 13(2) . . . . ?
C16 C17 C18 C23 -172.7(17) . . . . ?
C17 C18 C19 C20 4(3) . . . . ?
C23 C18 C19 C20 177.5(16) . . . . ?
C18 C19 C20 C21 -6(3) . . . . ?
C18 C19 C20 C22 169.4(15) . . . . ?
C19 C20 C21 C16 3(2) . . . . ?
C22 C20 C21 C16 -171.7(15) . . . . ?
C17 C16 C21 C20 1(3) . . . . ?
C15 C16 C21 C20 -174.4(15) . . . . ?
C24 N3 C23 C18 -176.3(16) . . . . ?
Co2 N3 C23 C18 2(3) . . . . ?
C19 C18 C23 N3 -173.0(19) . . . . ?
C17 C18 C23 N3 0(3) . . . . ?
C23 N3 C24 C25 -144.1(17) . . . . ?
Co2 N3 C24 C25 37.2(16) . . . . ?
C23 N3 C24 C29 -17(2) . . . . ?
Co2 N3 C24 C29 163.8(13) . . . . ?
N3 C24 C25 C26 -170.2(13) . . . . ?
C29 C24 C25 C26 60(2) . . . . ?
N3 C24 C25 N4 -41.2(17) . . . . ?
C29 C24 C25 N4 -171.4(14) . . . . ?
C30 N4 C25 C24 -162.8(15) . . . . ?
Co2 N4 C25 C24 30.2(17) . . . . ?
C30 N4 C25 C26 -36(2) . . . . ?
Co2 N4 C25 C26 156.7(13) . . . . ?
C24 C25 C26 C27 -52.4(19) . . . . ?
N4 C25 C26 C27 -176.8(15) . . . . ?
C25 C26 C27 C28 55(2) . . . . ?
C26 C27 C28 C29 -61(2) . . . . ?
C25 C24 C29 C28 -60.5(19) . . . . ?
N3 C24 C29 C28 176.8(15) . . . . ?
C27 C28 C29 C24 59.0(18) . . . . ?
C25 N4 C30 C2 -165.6(15) . . . . ?
Co2 N4 C30 C2 -1(3) . . . . ?
C1 C2 C30 N4 6(3) . . . . ?
C3 C2 C30 N4 179.4(16) . . . . ?
Co3 O5 C31 C32 148.6(14) . . . . ?
Co4 O5 C31 C32 25.2(19) . . . . ?
Co3 O5 C31 C36 -30.2(18) . . . . ?
Co4 O5 C31 C36 -153.7(12) . . . . ?
O5 C31 C32 C33 175.5(15) . . . . ?
C36 C31 C32 C33 -6(2) . . . . ?
O5 C31 C32 C38 -4(3) . . . . ?
C36 C31 C32 C38 174.8(19) . . . . ?
C31 C32 C33 C34 4(3) . . . . ?
C38 C32 C33 C34 -176.3(15) . . . . ?
C32 C33 C34 C35 -2(2) . . . . ?
C32 C33 C34 C37 176.7(15) . . . . ?
C33 C34 C35 C36 2(3) . . . . ?
C37 C34 C35 C36 -176.7(16) . . . . ?
C34 C35 C36 C60 -179.7(17) . . . . ?
C34 C35 C36 C31 -3(3) . . . . ?
O5 C31 C36 C60 0(3) . . . . ?
C32 C31 C36 C60 -178.9(19) . . . . ?
O5 C31 C36 C35 -176.1(14) . . . . ?
C32 C31 C36 C35 5(2) . . . . ?
C39 N5 C38 C32 -156.4(16) . . . . ?
Co4 N5 C38 C32 2(3) . . . . ?
C31 C32 C38 N5 -11(3) . . . . ?
C33 C32 C38 N5 169.1(17) . . . . ?
C38 N5 C39 C40 -166.5(16) . . . . ?
Co4 N5 C39 C40 32.5(17) . . . . ?
C38 N5 C39 C44 -44(2) . . . . ?
Co4 N5 C39 C44 154.9(13) . . . . ?
C44 C39 C40 N6 -173.4(14) . . . . ?
N5 C39 C40 N6 -46.2(18) . . . . ?
C44 C39 C40 C41 63.8(19) . . . . ?
N5 C39 C40 C41 -169.0(14) . . . . ?
C45 N6 C40 C39 -138.7(19) . . . . ?
Co4 N6 C40 C39 42.7(15) . . . . ?
C45 N6 C40 C41 -18(3) . . . . ?
Co4 N6 C40 C41 163.8(12) . . . . ?
C39 C40 C41 C42 -62.6(19) . . . . ?
N6 C40 C41 C42 179.9(15) . . . . ?
C40 C41 C42 C43 57.1(19) . . . . ?
C41 C42 C43 C44 -58(2) . . . . ?
C40 C39 C44 C43 -58.5(19) . . . . ?
N5 C39 C44 C43 -179.0(15) . . . . ?
C42 C43 C44 C39 56(2) . . . . ?
C40 N6 C45 C46 -177.8(16) . . . . ?
Co4 N6 C45 C46 1(3) . . . . ?
N6 C45 C46 C47 8(3) . . . . ?
N6 C45 C46 C51 -170.2(18) . . . . ?
Co3 O6 C47 C46 -154.5(13) . . . . ?
Co4 O6 C47 C46 -28.4(18) . . . . ?
Co3 O6 C47 C48 27.0(18) . . . . ?
Co4 O6 C47 C48 153.1(12) . . . . ?
C51 C46 C47 O6 -174.5(16) . . . . ?
C45 C46 C47 O6 8(3) . . . . ?
C51 C46 C47 C48 4(2) . . . . ?
C45 C46 C47 C48 -174(2) . . . . ?
O6 C47 C48 C53 -9(3) . . . . ?
C46 C47 C48 C53 173(2) . . . . ?
O6 C47 C48 C49 171.9(15) . . . . ?
C46 C47 C48 C49 -7(2) . . . . ?
C53 C48 C49 C50 -172.9(16) . . . . ?
C47 C48 C49 C50 6(3) . . . . ?
C48 C49 C50 C51 -4(2) . . . . ?
C48 C49 C50 C52 173.8(16) . . . . ?
C49 C50 C51 C46 1(2) . . . . ?
C52 C50 C51 C46 -176.3(16) . . . . ?
C47 C46 C51 C50 -1(3) . . . . ?
C45 C46 C51 C50 177.0(16) . . . . ?
C54 N7 C53 C48 -159.3(19) . . . . ?
Co3 N7 C53 C48 3(3) . . . . ?
C49 C48 C53 N7 172.3(19) . . . . ?
C47 C48 C53 N7 -7(3) . . . . ?
C53 N7 C54 C55 -165.5(16) . . . . ?
Co3 N7 C54 C55 30.8(17) . . . . ?
C53 N7 C54 C59 -38(2) . . . . ?
Co3 N7 C54 C59 158.7(13) . . . . ?
C60 N8 C55 C54 -140.0(18) . . . . ?
Co3 N8 C55 C54 40.2(16) . . . . ?
C60 N8 C55 C56 -9(3) . . . . ?
Co3 N8 C55 C56 171.0(12) . . . . ?
N7 C54 C55 N8 -44.9(18) . . . . ?
C59 C54 C55 N8 -176.3(14) . . . . ?
N7 C54 C55 C56 -175.8(14) . . . . ?
C59 C54 C55 C56 53(2) . . . . ?
N8 C55 C56 C57 -174.5(15) . . . . ?
C54 C55 C56 C57 -49(2) . . . . ?
C55 C56 C57 C58 48(2) . . . . ?
C56 C57 C58 C59 -55(2) . . . . ?
C57 C58 C59 C54 56(2) . . . . ?
N7 C54 C59 C58 179.6(16) . . . . ?
C55 C54 C59 C58 -56(2) . . . . ?
C55 N8 C60 C36 172.9(16) . . . . ?
Co3 N8 C60 C36 -7(3) . . . . ?
C35 C36 C60 N8 -163.7(18) . . . . ?
C31 C36 C60 N8 20(3) . . . . ?
Co1 O7 C61 O8 5(2) . . . . ?
Co1 O7 C61 C62 -178.1(11) . . . . ?
Co2 O8 C61 O7 3(2) . . . . ?
Co2 O8 C61 C62 -174.2(10) . . . . ?
Co4 O11 C63 O10 4(2) . . . . ?
Co4 O11 C63 C64 -171.1(11) . . . . ?
Co3 O10 C63 O11 1(2) . . . . ?
Co3 O10 C63 C64 176.0(11) . . . . ?
